data_7119091
loop_
_publ_author_name
'Jordan Holmes'
'Christopher M. Pask'
'Mark A. Fox'
'Charlotte E. Willans'

_publ_section_title
;
 Tethered N-heterocyclic carbene-carboranes: unique ligands that exhibit
 unprecedented and versatile coordination modes at rhodium
;
_journal_name_full Chem.Commun.
_journal_page_first 6443
_journal_volume 52
_journal_year 2016
_chemical_formula_moiety 'C11 H27 B10 N2, 0.5(C2 H3 N), Br'
_chemical_formula_sum 'C12 H28.5 B10 Br N2.5'
_chemical_formula_weight 395.88
_chemical_name_systematic 'Compound 1'
_space_group_crystal_system monoclinic
_space_group_IT_number 14
_space_group_name_Hall '-P 2ybc'
_space_group_name_H-M_alt 'P 1 21/c 1'
_symmetry_space_group_name_Hall '-P 2ybc'
_symmetry_space_group_name_H-M 'P 1 21/c 1'
_atom_sites_solution_hydrogens geom
_atom_sites_solution_primary direct
_atom_sites_solution_secondary difmap
_audit_creation_date 2015-09-08
_audit_creation_method
;
Olex2 1.2
(compiled 2015.01.26 svn.r3150 for OlexSys, GUI svn.r4998)
;
_audit_update_record
;
2015-12-23 deposited with the CCDC.
2016-04-12 downloaded from the CCDC.
;
_cell_angle_alpha 90.00
_cell_angle_beta 92.279(4)
_cell_angle_gamma 90.00
_cell_formula_units_Z 4
_cell_length_a 7.6257(3)
_cell_length_b 25.7293(10)
_cell_length_c 10.2076(6)
_cell_measurement_reflns_used 4486
_cell_measurement_temperature 119.99(14)
_cell_measurement_theta_max 30.8090
_cell_measurement_theta_min 4.1360
_cell_volume 2001.19(16)
_computing_cell_refinement
;
CrysAlisPro, Agilent Technologies,
Version 1.171.37.33 (release 27-03-2014 CrysAlis171 .NET)
(compiled Mar 27 2014,17:12:48)
;
_computing_data_collection
;
CrysAlisPro, Agilent Technologies,
Version 1.171.37.33 (release 27-03-2014 CrysAlis171 .NET)
(compiled Mar 27 2014,17:12:48)
;
_computing_data_reduction
;
CrysAlisPro, Agilent Technologies,
Version 1.171.37.33 (release 27-03-2014 CrysAlis171 .NET)
(compiled Mar 27 2014,17:12:48)
;
_computing_molecular_graphics 'Olex2 (Dolomanov et al., 2009)'
_computing_publication_material 'Olex2 (Dolomanov et al., 2009)'
_computing_structure_refinement 'ShelXL (Sheldrick, 2008)'
_computing_structure_solution 'ShelXS (Sheldrick, 2008)'
_diffrn_ambient_environment N~2~
_diffrn_ambient_temperature 119.99(14)
_diffrn_detector 'CCD plate'
_diffrn_detector_area_resol_mean 5.3095
_diffrn_detector_type Atlas
_diffrn_measured_fraction_theta_full 0.998
_diffrn_measured_fraction_theta_max 0.999
_diffrn_measurement_details
;
  1 omega   24.00   59.00   1.0000   14.0000
omega____ theta____ kappa____ phi______ frames
    -       12.9509   57.0000  -30.0000 35

  2 omega   40.00   67.00   1.0000   14.0000
omega____ theta____ kappa____ phi______ frames
    -       12.9509   37.0000   30.0000 27

  3 omega  -11.00   73.00   1.0000   14.0000
omega____ theta____ kappa____ phi______ frames
    -       12.9509   57.0000  150.0000 84

  4 omega  -19.00   33.00   1.0000   14.0000
omega____ theta____ kappa____ phi______ frames
    -       12.9509  -37.0000 -120.0000 52

  5 omega  -43.00    2.00   1.0000   14.0000
omega____ theta____ kappa____ phi______ frames
    -       12.9509  -37.0000   30.0000 45
;
_diffrn_measurement_device 'four-circle diffractometer'
_diffrn_measurement_device_type 'SuperNova, Dual, Cu at zero, Atlas'
_diffrn_measurement_method '\w scans'
_diffrn_orient_matrix_UB_11 -0.0132653000
_diffrn_orient_matrix_UB_12 -0.0219840000
_diffrn_orient_matrix_UB_13 0.0403530000
_diffrn_orient_matrix_UB_21 0.0360326000
_diffrn_orient_matrix_UB_22 0.0137956000
_diffrn_orient_matrix_UB_23 0.0548849000
_diffrn_orient_matrix_UB_31 -0.0848085000
_diffrn_orient_matrix_UB_32 0.0092942000
_diffrn_orient_matrix_UB_33 0.0139508000
_diffrn_radiation_monochromator mirror
_diffrn_radiation_probe x-ray
_diffrn_radiation_type MoK\a
_diffrn_radiation_wavelength 0.71073
_diffrn_reflns_av_R_equivalents 0.0400
_diffrn_reflns_av_unetI/netI 0.0517
_diffrn_reflns_limit_h_max 10
_diffrn_reflns_limit_h_min -10
_diffrn_reflns_limit_k_max 34
_diffrn_reflns_limit_k_min -34
_diffrn_reflns_limit_l_max 13
_diffrn_reflns_limit_l_min -13
_diffrn_reflns_number 13430
_diffrn_reflns_theta_full 26.00
_diffrn_reflns_theta_max 28.28
_diffrn_reflns_theta_min 3.11
_diffrn_source 'SuperNova (Mo) X-ray Source'
_exptl_absorpt_coefficient_mu 2.053
_exptl_absorpt_correction_T_max 0.848
_exptl_absorpt_correction_T_min 0.586
_exptl_absorpt_correction_type gaussian
_exptl_absorpt_process_details
;
CrysAlisPro, Agilent Technologies,
Version 1.171.37.33 (release 27-03-2014 CrysAlis171 .NET)
(compiled Mar 27 2014,17:12:48)
Numerical absorption correction based on gaussian integration over
a multifaceted crystal model
Empirical absorption correction using spherical harmonics,
implemented in SCALE3 ABSPACK scaling algorithm.
;
_exptl_crystal_colour colourless
_exptl_crystal_colour_primary colourless
_exptl_crystal_density_diffrn 1.314
_exptl_crystal_density_method 'not measured'
_exptl_crystal_description block
_exptl_crystal_F_000 812
_exptl_crystal_size_max 0.57
_exptl_crystal_size_mid 0.13
_exptl_crystal_size_min 0.11
_refine_diff_density_max 0.783
_refine_diff_density_min -0.675
_refine_diff_density_rms 0.082
_refine_ls_extinction_method none
_refine_ls_goodness_of_fit_ref 1.053
_refine_ls_hydrogen_treatment constr
_refine_ls_matrix_type full
_refine_ls_number_parameters 232
_refine_ls_number_reflns 4963
_refine_ls_number_restraints 2
_refine_ls_restrained_S_all 1.056
_refine_ls_R_factor_all 0.0575
_refine_ls_R_factor_gt 0.0422
_refine_ls_shift/su_max 0.001
_refine_ls_shift/su_mean 0.000
_refine_ls_structure_factor_coef Fsqd
_refine_ls_weighting_details 'calc w=1/[\s^2^(Fo^2^)+(0.0349P)^2^+1.9377P] where P=(Fo^2^+2Fc^2^)/3'
_refine_ls_weighting_scheme calc
_refine_ls_wR_factor_gt 0.0911
_refine_ls_wR_factor_ref 0.0969
_reflns_number_gt 4047
_reflns_number_total 4963
_reflns_threshold_expression >2sigma(I)
_cod_data_source_file c6cc01650b2.cif
_cod_data_source_block Imidazolium-Bromide-Salt-1
_cod_original_cell_volume 2001.19(15)
_cod_original_formula_sum 'C12 H28.50 B10 Br N2.50'
_cod_database_code 7119091
_chemical_oxdiff_formula 'C48 H114 B40 Br4 N10'
_reflns_odcompleteness_completeness 99.82
_reflns_odcompleteness_iscentric 1
_reflns_odcompleteness_theta 28.22
_olex2_refinement_description
;
1. Fixed Uiso
 At 1.2 times of:
  All B(H) groups, All C(H) groups, All C(H,H) groups
 At 1.5 times of:
  All C(H,H,H) groups
2. Restrained distances
 N3-C12
 1.14 with sigma of 0.01
 C13-C12
 1.45 with sigma of 0.02
3. Others
 Fixed Sof: C13(0.5) H13A(0.5) H13B(0.5) H13C(0.5) C12(0.5) N3(0.5)
4.a Secondary CH2 refined with riding coordinates:
 C3(H3A,H3B), C4(H4A,H4B)
4.b Me refined with riding coordinates:
 C13(H13A,H13B,H13C)
4.c Aromatic/amide H refined with riding coordinates:
 C5(H5), C6(H6), C7(H7)
4.d Idealised Me refined as rotating group:
 C9(H9A,H9B,H9C), C10(H10A,H10B,H10C), C11(H11A,H11B,H11C)
4.e Boron cage BH refined with riding coordinates:
 C1(H1), B3(H3), B4(H4), B5(H5A), B6(H6A), B7(H7A), B8(H8), B9(H9), B10(H10),
 B11(H11), B12(H12)
;
_olex2_date_sample_data_collection 2015-04-14
_olex2_submission_special_instructions 'No special instructions were received'

loop_
_space_group_symop_id
_space_group_symop_operation_xyz
1 'x, y, z'
2 '-x, y+1/2, -z+1/2'
3 '-x, -y, -z'
4 'x, -y-1/2, z-1/2'

loop_
_atom_site_label
_atom_site_type_symbol
_atom_site_fract_x
_atom_site_fract_y
_atom_site_fract_z
_atom_site_U_iso_or_equiv
_atom_site_adp_type
_atom_site_occupancy
_atom_site_calc_flag
_atom_site_disorder_assembly
_atom_site_disorder_group
_atom_site_refinement_flags_posn
N1 N -0.2092(2) 0.39406(7) 0.3440(2) 0.0137(4) Uani 1 d . . .
C1 C -0.5811(3) 0.63647(9) 0.1887(2) 0.0157(5) Uani 1 d . . .
H1 H -0.6952 0.6172 0.2301 0.019 Uiso 1 calc . . R
N2 N -0.3237(2) 0.47067(7) 0.3221(2) 0.0143(4) Uani 1 d . . .
C2 C -0.4038(3) 0.60261(9) 0.1571(2) 0.0136(5) Uani 1 d . . .
C3 C -0.4058(3) 0.54401(9) 0.1795(2) 0.0167(5) Uani 1 d . . .
H3A H -0.5251 0.5315 0.1660 0.020 Uiso 1 calc . . R
H3B H -0.3349 0.5275 0.1145 0.020 Uiso 1 calc . . R
B3 B -0.5404(4) 0.62358(11) 0.0282(3) 0.0188(6) Uani 1 d . . .
H3 H -0.6194 0.5976 -0.0363 0.023 Uiso 1 calc . . R
C4 C -0.3376(3) 0.52753(9) 0.3153(2) 0.0165(5) Uani 1 d . . .
H4A H -0.2233 0.5430 0.3339 0.020 Uiso 1 calc . . R
H4B H -0.4169 0.5398 0.3806 0.020 Uiso 1 calc . . R
B4 B -0.6189(4) 0.68510(11) 0.0785(3) 0.0186(6) Uani 1 d . . .
H4 H -0.7492 0.6994 0.0455 0.022 Uiso 1 calc . . R
C5 C -0.4614(3) 0.43602(9) 0.3270(2) 0.0166(5) Uani 1 d . . .
H5 H -0.5805 0.4440 0.3219 0.020 Uiso 1 calc . . R
B5 B -0.5323(4) 0.69764(11) 0.2396(3) 0.0174(6) Uani 1 d . . .
H5A H -0.6073 0.7200 0.3103 0.021 Uiso 1 calc . . R
C6 C -0.3893(3) 0.38825(9) 0.3408(2) 0.0162(5) Uani 1 d . . .
H6 H -0.4501 0.3571 0.3469 0.019 Uiso 1 calc . . R
B6 B -0.3988(4) 0.64429(10) 0.2902(3) 0.0151(5) Uani 1 d . . .
H6A H -0.3875 0.6316 0.3931 0.018 Uiso 1 calc . . R
C7 C -0.1737(3) 0.44451(9) 0.3336(2) 0.0149(5) Uani 1 d . . .
H7 H -0.0621 0.4591 0.3342 0.018 Uiso 1 calc . . R
B7 B -0.3083(4) 0.62765(11) 0.0222(3) 0.0185(6) Uani 1 d . . .
H7A H -0.2357 0.6044 -0.0482 0.022 Uiso 1 calc . . R
C8 C -0.0783(3) 0.35072(9) 0.3634(2) 0.0165(5) Uani 1 d . . .
B8 B -0.4416(4) 0.68110(11) -0.0287(3) 0.0199(6) Uani 1 d . . .
H8 H -0.4555 0.6931 -0.1320 0.024 Uiso 1 calc . . R
C9 C 0.1057(3) 0.37403(11) 0.3688(3) 0.0273(6) Uani 1 d . . .
H9A H 0.1261 0.3915 0.2877 0.041 Uiso 1 calc . . GR
H9B H 0.1907 0.3468 0.3821 0.041 Uiso 1 calc . . GR
H9C H 0.1163 0.3984 0.4398 0.041 Uiso 1 calc . . GR
B9 B -0.4355(4) 0.72698(11) 0.1027(3) 0.0181(6) Uani 1 d . . .
H9 H -0.4454 0.7690 0.0842 0.022 Uiso 1 calc . . R
C10 C -0.1162(4) 0.32414(10) 0.4927(3) 0.0260(6) Uani 1 d . . .
H10A H -0.1097 0.3492 0.5623 0.039 Uiso 1 calc . . GR
H10B H -0.0312 0.2972 0.5100 0.039 Uiso 1 calc . . GR
H10C H -0.2317 0.3092 0.4871 0.039 Uiso 1 calc . . GR
B10 B -0.2998(4) 0.70165(11) 0.2340(3) 0.0179(6) Uani 1 d . . .
H10 H -0.2220 0.7270 0.3008 0.021 Uiso 1 calc . . R
C11 C -0.1012(4) 0.31381(11) 0.2483(3) 0.0273(6) Uani 1 d . . .
H11A H -0.2201 0.3015 0.2426 0.041 Uiso 1 calc . . GR
H11B H -0.0228 0.2849 0.2605 0.041 Uiso 1 calc . . GR
H11C H -0.0753 0.3317 0.1688 0.041 Uiso 1 calc . . GR
B11 B -0.2202(4) 0.64000(11) 0.1834(3) 0.0181(6) Uani 1 d . . .
H11 H -0.0914 0.6248 0.2172 0.022 Uiso 1 calc . . R
B12 B -0.2430(4) 0.69158(11) 0.0681(3) 0.0190(6) Uani 1 d . . .
H12 H -0.1280 0.7105 0.0272 0.023 Uiso 1 calc . . R
N3 N 0.1519(10) 0.5092(3) 0.0323(9) 0.065(2) Uiso 0.50 d A -1 D
C12 C 0.0100(10) 0.5134(3) 0.0019(9) 0.0437(18) Uiso 0.50 d A -1 D
C13 C -0.1057(19) 0.4728(5) -0.0024(16) 0.106(5) Uiso 0.50 d A -1 D
H13A H -0.1976 0.4797 -0.0671 0.159 Uiso 0.50 calc A -1 R
H13B H -0.1554 0.4686 0.0819 0.159 Uiso 0.50 calc A -1 R
H13C H -0.0453 0.4415 -0.0251 0.159 Uiso 0.50 calc A -1 R
Br1 Br 0.17917(3) 0.533591(9) 0.34544(3) 0.02020(9) Uani 1 d . . .

loop_
_atom_site_aniso_label
_atom_site_aniso_U_11
_atom_site_aniso_U_22
_atom_site_aniso_U_33
_atom_site_aniso_U_23
_atom_site_aniso_U_13
_atom_site_aniso_U_12
N1 0.0125(9) 0.0104(9) 0.0182(11) 0.0011(8) -0.0004(7) -0.0001(8)
C1 0.0154(11) 0.0126(11) 0.0191(13) -0.0011(9) 0.0007(9) 0.0020(9)
N2 0.0151(10) 0.0102(9) 0.0177(11) 0.0014(8) -0.0009(8) -0.0008(8)
C2 0.0174(11) 0.0113(11) 0.0121(11) -0.0005(9) 0.0006(9) 0.0003(9)
C3 0.0235(12) 0.0088(11) 0.0176(13) -0.0003(9) 0.0008(10) -0.0004(9)
B3 0.0234(14) 0.0159(13) 0.0168(14) 0.0001(11) -0.0036(11) 0.0006(11)
C4 0.0205(12) 0.0079(11) 0.0207(13) 0.0008(9) -0.0021(10) 0.0009(9)
B4 0.0188(13) 0.0123(13) 0.0242(16) 0.0035(11) -0.0033(11) 0.0019(11)
C5 0.0122(11) 0.0157(12) 0.0219(13) 0.0005(10) 0.0005(9) -0.0013(9)
B5 0.0202(13) 0.0116(12) 0.0204(15) -0.0007(11) 0.0016(11) 0.0015(11)
C6 0.0124(11) 0.0131(11) 0.0230(13) 0.0004(10) 0.0009(9) -0.0046(9)
B6 0.0208(13) 0.0111(12) 0.0133(13) -0.0006(10) -0.0016(10) 0.0016(10)
C7 0.0139(11) 0.0118(11) 0.0189(13) 0.0010(9) 0.0004(9) -0.0016(9)
B7 0.0244(14) 0.0131(13) 0.0184(15) 0.0006(11) 0.0053(11) -0.0003(11)
C8 0.0151(11) 0.0120(11) 0.0221(13) -0.0003(10) -0.0017(9) 0.0030(9)
B8 0.0275(15) 0.0148(13) 0.0171(15) 0.0035(11) -0.0009(11) -0.0008(12)
C9 0.0145(12) 0.0228(14) 0.0441(18) -0.0026(12) -0.0052(11) 0.0029(11)
B9 0.0225(14) 0.0108(13) 0.0209(15) 0.0022(11) -0.0003(11) 0.0004(11)
C10 0.0318(15) 0.0180(13) 0.0280(15) 0.0048(11) -0.0011(11) 0.0064(11)
B10 0.0193(13) 0.0114(12) 0.0226(15) 0.0009(11) -0.0024(11) -0.0005(11)
C11 0.0270(14) 0.0243(14) 0.0304(16) -0.0089(12) -0.0027(11) 0.0087(12)
B11 0.0159(13) 0.0149(13) 0.0235(15) 0.0006(11) 0.0001(11) -0.0012(11)
B12 0.0213(14) 0.0120(13) 0.0240(16) 0.0026(11) 0.0051(11) 0.0002(11)
Br1 0.01548(13) 0.01686(13) 0.02850(15) 0.00156(11) 0.00377(9) -0.00281(10)

loop_
_atom_type_symbol
_atom_type_description
_atom_type_scat_dispersion_real
_atom_type_scat_dispersion_imag
_atom_type_scat_source
C C 0.0033 0.0016 'International Tables Vol C Tables 4.2.6.8 and 6.1.1.4'
H H 0.0000 0.0000 'International Tables Vol C Tables 4.2.6.8 and 6.1.1.4'
B B 0.0013 0.0007 'International Tables Vol C Tables 4.2.6.8 and 6.1.1.4'
Br Br -0.2901 2.4595 'International Tables Vol C Tables 4.2.6.8 and 6.1.1.4'
N N 0.0061 0.0033 'International Tables Vol C Tables 4.2.6.8 and 6.1.1.4'

loop_
_exptl_crystal_face_index_h
_exptl_crystal_face_index_k
_exptl_crystal_face_index_l
_exptl_crystal_face_perp_dist
_exptl_oxdiff_crystal_face_indexfrac_h
_exptl_oxdiff_crystal_face_indexfrac_k
_exptl_oxdiff_crystal_face_indexfrac_l
_exptl_oxdiff_crystal_face_x
_exptl_oxdiff_crystal_face_y
_exptl_oxdiff_crystal_face_z
-1 25 10 0.0632 -1.0172 24.9852 9.9907 -0.1326 0.8564 0.4579
1 -25 -10 0.0632 1.0172 -24.9852 -9.9907 0.1326 -0.8564 -0.4579
-10 -12 3 0.2285 -10.0091 -12.0005 2.9915 0.5173 -0.3620 0.7791
10 13 -3 0.3005 10.0089 13.0003 -2.9913 -0.5393 0.3758 -0.7697
0 20 -12 0.0311 0.0116 20.0069 -11.9823 -0.9235 -0.3812 0.0178
-1 -20 12 0.0788 -1.0124 -20.0069 11.9819 0.9368 0.3451 0.0671
-10 -8 5 0.2234 -10.0122 -8.0032 4.9895 0.5101 -0.1973 0.8443
11 -3 2 0.3029 11.0061 -3.0009 2.0005 0.0007 0.4650 -0.9334
-1 -33 -6 0.0743 -0.9880 -32.9873 -5.9975 0.4963 -0.8198 -0.3065
0 33 6 0.0491 -0.0128 32.9873 5.9972 -0.4830 0.7838 0.3913
-9 20 -2 0.2164 -9.0073 19.9973 -1.9975 -0.4007 -0.1583 0.9219
9 -17 3 0.2880 9.0056 -16.9989 2.9967 0.3752 0.2545 -0.8799
0 -22 11 0.0706 -0.0101 -22.0055 10.9832 0.9271 0.2989 -0.0504
1 -9 14 0.0575 0.9848 -9.0111 13.9816 0.7492 0.6786 0.0278

loop_
_geom_angle_atom_site_label_1
_geom_angle_atom_site_label_2
_geom_angle_atom_site_label_3
_geom_angle
_geom_angle_site_symmetry_1
_geom_angle_site_symmetry_3
C6 N1 C8 125.25(19) . .
C7 N1 C6 108.00(19) . .
C7 N1 C8 126.68(19) . .
C2 C1 H1 120.2 . .
C2 C1 B3 61.96(15) . .
C2 C1 B4 112.18(19) . .
C2 C1 B5 112.24(18) . .
C2 C1 B6 61.88(15) . .
B3 C1 H1 117.1 . .
B4 C1 H1 118.0 . .
B4 C1 B3 62.69(16) . .
B4 C1 B6 115.23(19) . .
B5 C1 H1 117.9 . .
B5 C1 B3 115.3(2) . .
B5 C1 B4 63.16(16) . .
B5 C1 B6 62.76(15) . .
B6 C1 H1 117.2 . .
B6 C1 B3 115.35(19) . .
C5 N2 C4 126.29(19) . .
C7 N2 C4 124.70(19) . .
C7 N2 C5 108.86(19) . .
C1 C2 B3 60.77(15) . .
C1 C2 B6 60.79(14) . .
C1 C2 B7 109.70(18) . .
C1 C2 B11 110.12(18) . .
C3 C2 C1 118.65(19) . .
C3 C2 B3 114.38(19) . .
C3 C2 B6 119.7(2) . .
C3 C2 B7 120.02(19) . .
C3 C2 B11 123.0(2) . .
B6 C2 B3 113.42(18) . .
B7 C2 B3 62.16(16) . .
B7 C2 B6 113.72(18) . .
B7 C2 B11 62.77(16) . .
B11 C2 B3 114.07(19) . .
B11 C2 B6 62.35(16) . .
C2 C3 H3A 108.7 . .
C2 C3 H3B 108.7 . .
H3A C3 H3B 107.6 . .
C4 C3 C2 114.03(19) . .
C4 C3 H3A 108.7 . .
C4 C3 H3B 108.7 . .
C1 B3 C2 57.27(14) . .
C1 B3 H3 125.0 . .
C1 B3 B4 58.30(16) . .
C1 B3 B7 103.90(19) . .
C1 B3 B8 104.34(19) . .
C2 B3 H3 124.3 . .
C2 B3 B4 104.9(2) . .
C2 B3 B7 58.30(15) . .
C2 B3 B8 104.99(19) . .
B4 B3 H3 122.1 . .
B4 B3 B7 107.8(2) . .
B7 B3 H3 122.5 . .
B8 B3 H3 122.8 . .
B8 B3 B4 60.13(16) . .
B8 B3 B7 60.09(16) . .
N2 C4 C3 110.03(19) . .
N2 C4 H4A 109.7 . .
N2 C4 H4B 109.7 . .
C3 C4 H4A 109.7 . .
C3 C4 H4B 109.7 . .
H4A C4 H4B 108.2 . .
C1 B4 B3 59.00(15) . .
C1 B4 H4 125.1 . .
C1 B4 B5 58.26(15) . .
C1 B4 B8 104.61(19) . .
C1 B4 B9 104.05(19) . .
B3 B4 H4 121.3 . .
B3 B4 B5 108.21(19) . .
B3 B4 B8 59.77(16) . .
B5 B4 H4 121.4 . .
B8 B4 H4 122.1 . .
B8 B4 B5 108.5(2) . .
B9 B4 B3 108.0(2) . .
B9 B4 H4 122.5 . .
B9 B4 B5 59.94(16) . .
B9 B4 B8 60.41(16) . .
N2 C5 H5 126.7 . .
C6 C5 N2 106.5(2) . .
C6 C5 H5 126.7 . .
C1 B5 B4 58.58(15) . .
C1 B5 H5A 124.9 . .
C1 B5 B6 59.11(14) . .
C1 B5 B9 104.3(2) . .
C1 B5 B10 104.54(19) . .
B4 B5 H5A 121.2 . .
B4 B5 B10 108.3(2) . .
B6 B5 B4 108.46(19) . .
B6 B5 H5A 121.4 . .
B6 B5 B9 107.9(2) . .
B6 B5 B10 59.54(15) . .
B9 B5 B4 59.96(16) . .
B9 B5 H5A 122.5 . .
B9 B5 B10 60.26(16) . .
B10 B5 H5A 122.4 . .
N1 C6 H6 126.1 . .
C5 C6 N1 107.7(2) . .
C5 C6 H6 126.1 . .
C1 B6 C2 57.33(14) . .
C1 B6 B5 58.13(15) . .
C1 B6 H6A 125.0 . .
C1 B6 B10 104.45(19) . .
C1 B6 B11 104.18(19) . .
C2 B6 B5 104.88(19) . .
C2 B6 H6A 124.4 . .
C2 B6 B10 105.05(19) . .
C2 B6 B11 58.32(15) . .
B5 B6 H6A 122.0 . .
B5 B6 B11 108.3(2) . .
B10 B6 B5 60.40(15) . .
B10 B6 H6A 122.7 . .
B10 B6 B11 60.34(16) . .
B11 B6 H6A 122.2 . .
N1 C7 H7 125.5 . .
N2 C7 N1 108.9(2) . .
N2 C7 H7 125.5 . .
C2 B7 B3 59.54(15) . .
C2 B7 H7A 124.3 . .
C2 B7 B8 105.7(2) . .
C2 B7 B11 58.66(15) . .
C2 B7 B12 105.1(2) . .
B3 B7 H7A 121.2 . .
B3 B7 B11 108.6(2) . .
B8 B7 B3 59.74(16) . .
B8 B7 H7A 121.8 . .
B8 B7 B11 108.8(2) . .
B8 B7 B12 60.72(16) . .
B11 B7 H7A 121.3 . .
B12 B7 B3 108.3(2) . .
B12 B7 H7A 122.1 . .
B12 B7 B11 59.97(16) . .
N1 C8 C9 108.55(19) . .
N1 C8 C10 107.4(2) . .
N1 C8 C11 107.9(2) . .
C10 C8 C9 110.6(2) . .
C11 C8 C9 110.6(2) . .
C11 C8 C10 111.7(2) . .
B3 B8 B4 60.10(16) . .
B3 B8 B7 60.17(16) . .
B3 B8 H8 121.5 . .
B3 B8 B9 107.8(2) . .
B3 B8 B12 107.8(2) . .
B4 B8 H8 121.9 . .
B4 B8 B9 59.77(16) . .
B4 B8 B12 107.4(2) . .
B7 B8 B4 107.8(2) . .
B7 B8 H8 122.0 . .
B7 B8 B9 107.2(2) . .
B7 B8 B12 59.65(16) . .
B9 B8 H8 122.2 . .
B9 B8 B12 59.44(16) . .
B12 B8 H8 122.2 . .
C8 C9 H9A 109.5 . .
C8 C9 H9B 109.5 . .
C8 C9 H9C 109.5 . .
H9A C9 H9B 109.5 . .
H9A C9 H9C 109.5 . .
H9B C9 H9C 109.5 . .
B4 B9 B8 59.82(17) . .
B4 B9 H9 121.7 . .
B4 B9 B10 108.27(19) . .
B4 B9 B12 108.3(2) . .
B5 B9 B4 60.10(16) . .
B5 B9 B8 108.13(19) . .
B5 B9 H9 121.7 . .
B5 B9 B10 60.02(16) . .
B5 B9 B12 108.17(19) . .
B8 B9 H9 121.4 . .
B10 B9 B8 108.6(2) . .
B10 B9 H9 121.4 . .
B12 B9 B8 60.53(16) . .
B12 B9 H9 121.4 . .
B12 B9 B10 60.16(16) . .
C8 C10 H10A 109.5 . .
C8 C10 H10B 109.5 . .
C8 C10 H10C 109.5 . .
H10A C10 H10B 109.5 . .
H10A C10 H10C 109.5 . .
H10B C10 H10C 109.5 . .
B5 B10 B9 59.72(16) . .
B5 B10 H10 121.9 . .
B5 B10 B11 108.00(19) . .
B5 B10 B12 107.6(2) . .
B6 B10 B5 60.06(15) . .
B6 B10 B9 107.85(19) . .
B6 B10 H10 121.5 . .
B6 B10 B11 60.31(16) . .
B6 B10 B12 108.1(2) . .
B9 B10 H10 122.1 . .
B11 B10 B9 107.6(2) . .
B11 B10 H10 121.7 . .
B11 B10 B12 59.82(16) . .
B12 B10 B9 59.69(16) . .
B12 B10 H10 121.9 . .
C8 C11 H11A 109.5 . .
C8 C11 H11B 109.5 . .
C8 C11 H11C 109.5 . .
H11A C11 H11B 109.5 . .
H11A C11 H11C 109.5 . .
H11B C11 H11C 109.5 . .
C2 B11 B6 59.33(15) . .
C2 B11 B7 58.57(15) . .
C2 B11 B10 105.06(19) . .
C2 B11 H11 124.3 . .
C2 B11 B12 104.9(2) . .
B6 B11 B7 107.86(19) . .
B6 B11 B10 59.35(16) . .
B6 B11 H11 121.7 . .
B7 B11 B10 107.8(2) . .
B7 B11 H11 121.7 . .
B10 B11 H11 122.5 . .
B12 B11 B6 107.57(19) . .
B12 B11 B7 59.86(16) . .
B12 B11 B10 60.14(16) . .
B12 B11 H11 122.4 . .
B7 B12 B8 59.62(16) . .
B7 B12 B10 108.0(2) . .
B7 B12 B11 60.17(16) . .
B7 B12 H12 122.0 . .
B8 B12 H12 121.7 . .
B9 B12 B7 107.6(2) . .
B9 B12 B8 60.03(16) . .
B9 B12 B10 60.16(16) . .
B9 B12 B11 108.1(2) . .
B9 B12 H12 121.8 . .
B10 B12 B8 108.2(2) . .
B10 B12 H12 121.5 . .
B11 B12 B8 108.09(19) . .
B11 B12 B10 60.04(16) . .
B11 B12 H12 121.6 . .
N3 C12 C13 123.4(8) . .
C12 C13 H13A 109.5 . .
C12 C13 H13B 109.5 . .
C12 C13 H13C 109.5 . .
H13A C13 H13B 109.5 . .
H13A C13 H13C 109.5 . .
H13B C13 H13C 109.5 . .

loop_
_geom_bond_atom_site_label_1
_geom_bond_atom_site_label_2
_geom_bond_distance
_geom_bond_site_symmetry_2
N1 C6 1.380(3) .
N1 C7 1.331(3) .
N1 C8 1.504(3) .
C1 H1 1.1000 .
C1 C2 1.651(3) .
C1 B3 1.713(4) .
C1 B4 1.700(4) .
C1 B5 1.694(4) .
C1 B6 1.712(3) .
N2 C4 1.468(3) .
N2 C5 1.380(3) .
N2 C7 1.328(3) .
C2 C3 1.525(3) .
C2 B3 1.732(4) .
C2 B6 1.730(4) .
C2 B7 1.710(4) .
C2 B11 1.711(4) .
C3 H3A 0.9700 .
C3 H3B 0.9700 .
C3 C4 1.521(3) .
B3 H3 1.1000 .
B3 B4 1.775(4) .
B3 B7 1.777(4) .
B3 B8 1.769(4) .
C4 H4A 0.9700 .
C4 H4B 0.9700 .
B4 H4 1.1000 .
B4 B5 1.777(4) .
B4 B8 1.776(4) .
B4 B9 1.775(4) .
C5 H5 0.9300 .
C5 C6 1.351(3) .
B5 H5A 1.1000 .
B5 B6 1.774(4) .
B5 B9 1.774(4) .
B5 B10 1.779(4) .
C6 H6 0.9300 .
B6 H6A 1.1000 .
B6 B10 1.764(4) .
B6 B11 1.781(4) .
C7 H7 0.9300 .
B7 H7A 1.1000 .
B7 B8 1.776(4) .
B7 B11 1.782(4) .
B7 B12 1.776(4) .
C8 C9 1.525(3) .
C8 C10 1.524(4) .
C8 C11 1.515(4) .
B8 H8 1.1000 .
B8 B9 1.786(4) .
B8 B12 1.795(4) .
C9 H9A 0.9600 .
C9 H9B 0.9600 .
C9 H9C 0.9600 .
B9 H9 1.1000 .
B9 B10 1.784(4) .
B9 B12 1.775(4) .
C10 H10A 0.9600 .
C10 H10B 0.9600 .
C10 H10C 0.9600 .
B10 H10 1.1000 .
B10 B11 1.782(4) .
B10 B12 1.784(4) .
C11 H11A 0.9600 .
C11 H11B 0.9600 .
C11 H11C 0.9600 .
B11 H11 1.1000 .
B11 B12 1.778(4) .
B12 H12 1.1000 .
N3 C12 1.119(8) .
C12 C13 1.367(13) .
C13 H13A 0.9600 .
C13 H13B 0.9600 .
C13 H13C 0.9600 .

loop_
_geom_torsion_atom_site_label_1
_geom_torsion_atom_site_label_2
_geom_torsion_atom_site_label_3
_geom_torsion_atom_site_label_4
_geom_torsion
_geom_torsion_site_symmetry_1
_geom_torsion_site_symmetry_2
_geom_torsion_site_symmetry_3
_geom_torsion_site_symmetry_4
C1 C2 C3 C4 -91.9(3) . . . .
C1 C2 B3 B4 35.17(17) . . . .
C1 C2 B3 B7 137.09(19) . . . .
C1 C2 B3 B8 97.6(2) . . . .
C1 C2 B6 B5 -34.97(17) . . . .
C1 C2 B6 B10 -97.73(19) . . . .
C1 C2 B6 B11 -137.5(2) . . . .
C1 C2 B7 B3 -39.13(18) . . . .
C1 C2 B7 B8 0.3(2) . . . .
C1 C2 B7 B11 103.1(2) . . . .
C1 C2 B7 B12 63.6(2) . . . .
C1 C2 B11 B6 38.87(18) . . . .
C1 C2 B11 B7 -102.4(2) . . . .
C1 C2 B11 B10 -0.5(3) . . . .
C1 C2 B11 B12 -63.0(2) . . . .
C1 B3 B4 B5 32.47(18) . . . .
C1 B3 B4 B8 133.7(2) . . . .
C1 B3 B4 B9 95.9(2) . . . .
C1 B3 B7 C2 36.16(16) . . . .
C1 B3 B7 B8 -98.7(2) . . . .
C1 B3 B7 B11 2.7(2) . . . .
C1 B3 B7 B12 -60.9(2) . . . .
C1 B3 B8 B4 -39.44(18) . . . .
C1 B3 B8 B7 98.0(2) . . . .
C1 B3 B8 B9 -2.0(3) . . . .
C1 B3 B8 B12 60.8(2) . . . .
C1 B4 B5 B6 33.06(18) . . . .
C1 B4 B5 B9 133.5(2) . . . .
C1 B4 B5 B10 96.2(2) . . . .
C1 B4 B8 B3 39.85(18) . . . .
C1 B4 B8 B7 1.8(3) . . . .
C1 B4 B8 B9 -98.1(2) . . . .
C1 B4 B8 B12 -61.1(2) . . . .
C1 B4 B9 B5 -39.53(18) . . . .
C1 B4 B9 B8 99.0(2) . . . .
C1 B4 B9 B10 -2.4(3) . . . .
C1 B4 B9 B12 61.4(2) . . . .
C1 B5 B6 C2 34.62(17) . . . .
C1 B5 B6 B10 133.7(2) . . . .
C1 B5 B6 B11 95.6(2) . . . .
C1 B5 B9 B4 39.74(17) . . . .
C1 B5 B9 B8 2.7(2) . . . .
C1 B5 B9 B10 -98.8(2) . . . .
C1 B5 B9 B12 -61.3(2) . . . .
C1 B5 B10 B6 -39.84(18) . . . .
C1 B5 B10 B9 98.4(2) . . . .
C1 B5 B10 B11 -1.9(3) . . . .
C1 B5 B10 B12 61.3(2) . . . .
C1 B6 B10 B5 39.33(18) . . . .
C1 B6 B10 B9 2.1(2) . . . .
C1 B6 B10 B11 -98.3(2) . . . .
C1 B6 B10 B12 -60.9(2) . . . .
C1 B6 B11 C2 -35.88(16) . . . .
C1 B6 B11 B7 -1.8(2) . . . .
C1 B6 B11 B10 98.8(2) . . . .
C1 B6 B11 B12 61.4(2) . . . .
N2 C5 C6 N1 0.0(3) . . . .
C2 C1 B3 B4 -139.15(19) . . . .
C2 C1 B3 B7 -36.64(17) . . . .
C2 C1 B3 B8 -98.8(2) . . . .
C2 C1 B4 B3 38.57(19) . . . .
C2 C1 B4 B5 -104.6(2) . . . .
C2 C1 B4 B8 -1.7(3) . . . .
C2 C1 B4 B9 -64.2(2) . . . .
C2 C1 B5 B4 104.5(2) . . . .
C2 C1 B5 B6 -38.43(19) . . . .
C2 C1 B5 B9 64.1(2) . . . .
C2 C1 B5 B10 1.6(3) . . . .
C2 C1 B6 B5 139.3(2) . . . .
C2 C1 B6 B10 98.8(2) . . . .
C2 C1 B6 B11 36.34(17) . . . .
C2 C3 C4 N2 -172.93(19) . . . .
C2 B3 B4 C1 -34.71(17) . . . .
C2 B3 B4 B5 -2.2(3) . . . .
C2 B3 B4 B8 99.0(2) . . . .
C2 B3 B4 B9 61.2(2) . . . .
C2 B3 B7 B8 -134.9(2) . . . .
C2 B3 B7 B11 -33.49(18) . . . .
C2 B3 B7 B12 -97.1(2) . . . .
C2 B3 B8 B4 -98.8(2) . . . .
C2 B3 B8 B7 38.59(18) . . . .
C2 B3 B8 B9 -61.4(2) . . . .
C2 B3 B8 B12 1.4(3) . . . .
C2 B6 B10 B5 98.8(2) . . . .
C2 B6 B10 B9 61.6(2) . . . .
C2 B6 B10 B11 -38.83(17) . . . .
C2 B6 B10 B12 -1.5(2) . . . .
C2 B6 B11 B7 34.10(17) . . . .
C2 B6 B11 B10 134.6(2) . . . .
C2 B6 B11 B12 97.3(2) . . . .
C2 B7 B8 B3 -39.35(18) . . . .
C2 B7 B8 B4 -1.3(3) . . . .
C2 B7 B8 B9 61.7(2) . . . .
C2 B7 B8 B12 98.8(2) . . . .
C2 B7 B11 B6 -34.41(17) . . . .
C2 B7 B11 B10 -97.1(2) . . . .
C2 B7 B11 B12 -134.8(2) . . . .
C2 B7 B12 B8 -99.8(2) . . . .
C2 B7 B12 B9 -62.3(2) . . . .
C2 B7 B12 B10 1.2(3) . . . .
C2 B7 B12 B11 38.91(18) . . . .
C2 B11 B12 B7 -38.83(18) . . . .
C2 B11 B12 B8 -2.0(3) . . . .
C2 B11 B12 B9 61.5(2) . . . .
C2 B11 B12 B10 99.0(2) . . . .
C3 C2 B3 C1 110.5(2) . . . .
C3 C2 B3 B4 145.6(2) . . . .
C3 C2 B3 B7 -112.4(2) . . . .
C3 C2 B3 B8 -151.9(2) . . . .
C3 C2 B6 C1 -108.3(2) . . . .
C3 C2 B6 B5 -143.3(2) . . . .
C3 C2 B6 B10 154.0(2) . . . .
C3 C2 B6 B11 114.2(2) . . . .
C3 C2 B7 B3 103.5(2) . . . .
C3 C2 B7 B8 143.0(2) . . . .
C3 C2 B7 B11 -114.2(2) . . . .
C3 C2 B7 B12 -153.8(2) . . . .
C3 C2 B11 B6 -109.0(2) . . . .
C3 C2 B11 B7 109.7(2) . . . .
C3 C2 B11 B10 -148.4(2) . . . .
C3 C2 B11 B12 149.1(2) . . . .
B3 C1 C2 C3 -103.5(2) . . . .
B3 C1 C2 B6 146.6(2) . . . .
B3 C1 C2 B7 39.75(19) . . . .
B3 C1 C2 B11 107.0(2) . . . .
B3 C1 B4 B5 -143.2(2) . . . .
B3 C1 B4 B8 -40.23(19) . . . .
B3 C1 B4 B9 -102.8(2) . . . .
B3 C1 B5 B4 36.1(2) . . . .
B3 C1 B5 B6 -106.8(2) . . . .
B3 C1 B5 B9 -4.3(3) . . . .
B3 C1 B5 B10 -66.8(2) . . . .
B3 C1 B6 C2 -32.55(19) . . . .
B3 C1 B6 B5 106.7(2) . . . .
B3 C1 B6 B10 66.3(2) . . . .
B3 C1 B6 B11 3.8(3) . . . .
B3 C2 C3 C4 -160.6(2) . . . .
B3 C2 B6 C1 31.59(19) . . . .
B3 C2 B6 B5 -3.4(3) . . . .
B3 C2 B6 B10 -66.1(2) . . . .
B3 C2 B6 B11 -106.0(2) . . . .
B3 C2 B7 B8 39.45(18) . . . .
B3 C2 B7 B11 142.2(2) . . . .
B3 C2 B7 B12 102.7(2) . . . .
B3 C2 B11 B6 104.9(2) . . . .
B3 C2 B11 B7 -36.38(19) . . . .
B3 C2 B11 B10 65.6(2) . . . .
B3 C2 B11 B12 3.1(3) . . . .
B3 B4 B5 C1 -32.76(18) . . . .
B3 B4 B5 B6 0.3(3) . . . .
B3 B4 B5 B9 100.7(2) . . . .
B3 B4 B5 B10 63.4(2) . . . .
B3 B4 B8 B7 -38.06(19) . . . .
B3 B4 B8 B9 -137.9(2) . . . .
B3 B4 B8 B12 -101.0(2) . . . .
B3 B4 B9 B5 -101.0(2) . . . .
B3 B4 B9 B8 37.50(19) . . . .
B3 B4 B9 B10 -63.9(3) . . . .
B3 B4 B9 B12 -0.2(3) . . . .
B3 B7 B8 B4 38.0(2) . . . .
B3 B7 B8 B9 101.0(2) . . . .
B3 B7 B8 B12 138.1(2) . . . .
B3 B7 B11 C2 33.84(18) . . . .
B3 B7 B11 B6 -0.6(3) . . . .
B3 B7 B11 B10 -63.2(2) . . . .
B3 B7 B11 B12 -100.9(2) . . . .
B3 B7 B12 B8 -37.4(2) . . . .
B3 B7 B12 B9 0.1(3) . . . .
B3 B7 B12 B10 63.6(2) . . . .
B3 B7 B12 B11 101.3(2) . . . .
B3 B8 B9 B4 -37.59(19) . . . .
B3 B8 B9 B5 -0.4(3) . . . .
B3 B8 B9 B10 63.2(2) . . . .
B3 B8 B9 B12 100.6(2) . . . .
B3 B8 B12 B7 37.45(19) . . . .
B3 B8 B12 B9 -100.5(2) . . . .
B3 B8 B12 B10 -63.1(2) . . . .
B3 B8 B12 B11 0.4(3) . . . .
C4 N2 C5 C6 -176.2(2) . . . .
C4 N2 C7 N1 176.7(2) . . . .
B4 C1 C2 C3 -142.4(2) . . . .
B4 C1 C2 B3 -38.88(19) . . . .
B4 C1 C2 B6 107.7(2) . . . .
B4 C1 C2 B7 0.9(3) . . . .
B4 C1 C2 B11 68.1(2) . . . .
B4 C1 B3 C2 139.15(19) . . . .
B4 C1 B3 B7 102.5(2) . . . .
B4 C1 B3 B8 40.34(18) . . . .
B4 C1 B5 B6 -142.9(2) . . . .
B4 C1 B5 B9 -40.43(18) . . . .
B4 C1 B5 B10 -102.9(2) . . . .
B4 C1 B6 C2 -102.8(2) . . . .
B4 C1 B6 B5 36.5(2) . . . .
B4 C1 B6 B10 -4.0(3) . . . .
B4 C1 B6 B11 -66.5(2) . . . .
B4 B3 B7 C2 96.9(2) . . . .
B4 B3 B7 B8 -38.0(2) . . . .
B4 B3 B7 B11 63.4(2) . . . .
B4 B3 B7 B12 -0.2(3) . . . .
B4 B3 B8 B7 137.4(2) . . . .
B4 B3 B8 B9 37.44(19) . . . .
B4 B3 B8 B12 100.2(2) . . . .
B4 B5 B6 C1 -32.85(18) . . . .
B4 B5 B6 C2 1.8(2) . . . .
B4 B5 B6 B10 100.9(2) . . . .
B4 B5 B6 B11 62.8(2) . . . .
B4 B5 B9 B8 -37.02(19) . . . .
B4 B5 B9 B10 -138.5(2) . . . .
B4 B5 B9 B12 -101.1(2) . . . .
B4 B5 B10 B6 -101.1(2) . . . .
B4 B5 B10 B9 37.16(18) . . . .
B4 B5 B10 B11 -63.1(2) . . . .
B4 B5 B10 B12 0.1(2) . . . .
B4 B8 B9 B5 37.15(19) . . . .
B4 B8 B9 B10 100.8(2) . . . .
B4 B8 B9 B12 138.2(2) . . . .
B4 B8 B12 B7 100.8(2) . . . .
B4 B8 B12 B9 -37.11(18) . . . .
B4 B8 B12 B10 0.2(3) . . . .
B4 B8 B12 B11 63.8(2) . . . .
B4 B9 B10 B5 -37.20(19) . . . .
B4 B9 B10 B6 0.1(3) . . . .
B4 B9 B10 B11 63.8(2) . . . .
B4 B9 B10 B12 101.0(2) . . . .
B4 B9 B12 B7 0.0(3) . . . .
B4 B9 B12 B8 37.36(19) . . . .
B4 B9 B12 B10 -101.0(2) . . . .
B4 B9 B12 B11 -63.5(3) . . . .
C5 N2 C4 C3 -72.9(3) . . . .
C5 N2 C7 N1 0.8(3) . . . .
B5 C1 C2 C3 148.7(2) . . . .
B5 C1 C2 B3 -107.8(2) . . . .
B5 C1 C2 B6 38.80(19) . . . .
B5 C1 C2 B7 -68.0(2) . . . .
B5 C1 C2 B11 -0.8(3) . . . .
B5 C1 B3 C2 102.9(2) . . . .
B5 C1 B3 B4 -36.28(19) . . . .
B5 C1 B3 B7 66.2(2) . . . .
B5 C1 B3 B8 4.1(3) . . . .
B5 C1 B4 B3 143.2(2) . . . .
B5 C1 B4 B8 102.9(2) . . . .
B5 C1 B4 B9 40.36(18) . . . .
B5 C1 B6 C2 -139.3(2) . . . .
B5 C1 B6 B10 -40.46(18) . . . .
B5 C1 B6 B11 -102.9(2) . . . .
B5 B4 B8 B3 100.8(2) . . . .
B5 B4 B8 B7 62.7(2) . . . .
B5 B4 B8 B9 -37.16(18) . . . .
B5 B4 B8 B12 -0.2(3) . . . .
B5 B4 B9 B8 138.6(2) . . . .
B5 B4 B9 B10 37.16(19) . . . .
B5 B4 B9 B12 100.9(2) . . . .
B5 B6 B10 B9 -37.19(19) . . . .
B5 B6 B10 B11 -137.6(2) . . . .
B5 B6 B10 B12 -100.3(2) . . . .
B5 B6 B11 C2 -96.5(2) . . . .
B5 B6 B11 B7 -62.4(2) . . . .
B5 B6 B11 B10 38.11(19) . . . .
B5 B6 B11 B12 0.7(3) . . . .
B5 B9 B10 B6 37.34(19) . . . .
B5 B9 B10 B11 101.0(2) . . . .
B5 B9 B10 B12 138.3(2) . . . .
B5 B9 B12 B7 63.7(3) . . . .
B5 B9 B12 B8 101.0(2) . . . .
B5 B9 B12 B10 -37.37(19) . . . .
B5 B9 B12 B11 0.1(3) . . . .
B5 B10 B11 C2 1.4(3) . . . .
B5 B10 B11 B6 -37.88(19) . . . .
B5 B10 B11 B7 62.7(2) . . . .
B5 B10 B11 B12 100.3(2) . . . .
B5 B10 B12 B7 -63.3(2) . . . .
B5 B10 B12 B8 -0.2(3) . . . .
B5 B10 B12 B9 37.10(18) . . . .
B5 B10 B12 B11 -101.0(2) . . . .
C6 N1 C7 N2 -0.8(3) . . . .
C6 N1 C8 C9 -176.7(2) . . . .
C6 N1 C8 C10 -57.1(3) . . . .
C6 N1 C8 C11 63.4(3) . . . .
B6 C1 C2 C3 109.9(2) . . . .
B6 C1 C2 B3 -146.6(2) . . . .
B6 C1 C2 B7 -106.8(2) . . . .
B6 C1 C2 B11 -39.56(19) . . . .
B6 C1 B3 C2 32.52(18) . . . .
B6 C1 B3 B4 -106.6(2) . . . .
B6 C1 B3 B7 -4.1(3) . . . .
B6 C1 B3 B8 -66.3(2) . . . .
B6 C1 B4 B3 106.8(2) . . . .
B6 C1 B4 B5 -36.3(2) . . . .
B6 C1 B4 B8 66.6(3) . . . .
B6 C1 B4 B9 4.0(3) . . . .
B6 C1 B5 B4 142.9(2) . . . .
B6 C1 B5 B9 102.5(2) . . . .
B6 C1 B5 B10 40.06(18) . . . .
B6 C2 C3 C4 -21.1(3) . . . .
B6 C2 B3 C1 -31.60(18) . . . .
B6 C2 B3 B4 3.6(3) . . . .
B6 C2 B3 B7 105.5(2) . . . .
B6 C2 B3 B8 66.0(2) . . . .
B6 C2 B7 B3 -105.0(2) . . . .
B6 C2 B7 B8 -65.6(2) . . . .
B6 C2 B7 B11 37.23(19) . . . .
B6 C2 B7 B12 -2.3(3) . . . .
B6 C2 B11 B7 -141.30(19) . . . .
B6 C2 B11 B10 -39.34(18) . . . .
B6 C2 B11 B12 -101.8(2) . . . .
B6 B5 B9 B4 101.4(2) . . . .
B6 B5 B9 B8 64.4(2) . . . .
B6 B5 B9 B10 -37.11(18) . . . .
B6 B5 B9 B12 0.3(3) . . . .
B6 B5 B10 B9 138.2(2) . . . .
B6 B5 B10 B11 37.99(19) . . . .
B6 B5 B10 B12 101.1(2) . . . .
B6 B10 B11 C2 39.33(18) . . . .
B6 B10 B11 B7 100.6(2) . . . .
B6 B10 B11 B12 138.1(2) . . . .
B6 B10 B12 B7 0.2(3) . . . .
B6 B10 B12 B8 63.2(2) . . . .
B6 B10 B12 B9 100.5(2) . . . .
B6 B10 B12 B11 -37.57(18) . . . .
B6 B11 B12 B7 -100.8(2) . . . .
B6 B11 B12 B8 -64.0(2) . . . .
B6 B11 B12 B9 -0.5(3) . . . .
B6 B11 B12 B10 37.02(19) . . . .
C7 N1 C6 C5 0.5(3) . . . .
C7 N1 C8 C9 -0.2(3) . . . .
C7 N1 C8 C10 119.3(3) . . . .
C7 N1 C8 C11 -120.1(3) . . . .
C7 N2 C4 C3 111.9(3) . . . .
C7 N2 C5 C6 -0.5(3) . . . .
B7 C2 C3 C4 128.7(2) . . . .
B7 C2 B3 C1 -137.09(19) . . . .
B7 C2 B3 B4 -101.9(2) . . . .
B7 C2 B3 B8 -39.46(19) . . . .
B7 C2 B6 C1 100.1(2) . . . .
B7 C2 B6 B5 65.2(2) . . . .
B7 C2 B6 B10 2.4(3) . . . .
B7 C2 B6 B11 -37.40(19) . . . .
B7 C2 B11 B6 141.30(19) . . . .
B7 C2 B11 B10 102.0(2) . . . .
B7 C2 B11 B12 39.46(18) . . . .
B7 B3 B4 C1 -95.7(2) . . . .
B7 B3 B4 B5 -63.2(2) . . . .
B7 B3 B4 B8 38.0(2) . . . .
B7 B3 B4 B9 0.2(3) . . . .
B7 B3 B8 B4 -137.4(2) . . . .
B7 B3 B8 B9 -100.0(2) . . . .
B7 B3 B8 B12 -37.23(19) . . . .
B7 B8 B9 B4 -101.0(2) . . . .
B7 B8 B9 B5 -63.8(2) . . . .
B7 B8 B9 B10 -0.2(3) . . . .
B7 B8 B9 B12 37.22(19) . . . .
B7 B8 B12 B9 -137.9(2) . . . .
B7 B8 B12 B10 -100.6(2) . . . .
B7 B8 B12 B11 -37.05(19) . . . .
B7 B11 B12 B8 36.82(19) . . . .
B7 B11 B12 B9 100.3(2) . . . .
B7 B11 B12 B10 137.9(2) . . . .
C8 N1 C6 C5 177.5(2) . . . .
C8 N1 C7 N2 -177.8(2) . . . .
B8 B3 B4 C1 -133.7(2) . . . .
B8 B3 B4 B5 -101.2(2) . . . .
B8 B3 B4 B9 -37.79(19) . . . .
B8 B3 B7 C2 134.9(2) . . . .
B8 B3 B7 B11 101.4(2) . . . .
B8 B3 B7 B12 37.8(2) . . . .
B8 B4 B5 C1 -96.1(2) . . . .
B8 B4 B5 B6 -63.0(2) . . . .
B8 B4 B5 B9 37.37(18) . . . .
B8 B4 B5 B10 0.1(3) . . . .
B8 B4 B9 B5 -138.6(2) . . . .
B8 B4 B9 B10 -101.4(2) . . . .
B8 B4 B9 B12 -37.67(19) . . . .
B8 B7 B11 C2 97.3(2) . . . .
B8 B7 B11 B6 62.9(2) . . . .
B8 B7 B11 B10 0.2(3) . . . .
B8 B7 B11 B12 -37.48(19) . . . .
B8 B7 B12 B9 37.5(2) . . . .
B8 B7 B12 B10 101.0(2) . . . .
B8 B7 B12 B11 138.7(2) . . . .
B8 B9 B10 B5 -100.6(2) . . . .
B8 B9 B10 B6 -63.3(2) . . . .
B8 B9 B10 B11 0.4(3) . . . .
B8 B9 B10 B12 37.62(19) . . . .
B8 B9 B12 B7 -37.31(19) . . . .
B8 B9 B12 B10 -138.4(2) . . . .
B8 B9 B12 B11 -100.9(2) . . . .
B9 B4 B5 C1 -133.5(2) . . . .
B9 B4 B5 B6 -100.4(2) . . . .
B9 B4 B5 B10 -37.29(18) . . . .
B9 B4 B8 B3 137.9(2) . . . .
B9 B4 B8 B7 99.9(2) . . . .
B9 B4 B8 B12 36.96(18) . . . .
B9 B5 B6 C1 -96.3(2) . . . .
B9 B5 B6 C2 -61.7(2) . . . .
B9 B5 B6 B10 37.42(19) . . . .
B9 B5 B6 B11 -0.7(3) . . . .
B9 B5 B10 B6 -138.2(2) . . . .
B9 B5 B10 B11 -100.2(2) . . . .
B9 B5 B10 B12 -37.08(18) . . . .
B9 B8 B12 B7 137.9(2) . . . .
B9 B8 B12 B10 37.35(18) . . . .
B9 B8 B12 B11 100.9(2) . . . .
B9 B10 B11 C2 -61.6(2) . . . .
B9 B10 B11 B6 -100.9(2) . . . .
B9 B10 B11 B7 -0.3(3) . . . .
B9 B10 B11 B12 37.21(19) . . . .
B9 B10 B12 B7 -100.4(2) . . . .
B9 B10 B12 B8 -37.29(18) . . . .
B9 B10 B12 B11 -138.1(2) . . . .
B10 B5 B6 C1 -133.7(2) . . . .
B10 B5 B6 C2 -99.1(2) . . . .
B10 B5 B6 B11 -38.08(19) . . . .
B10 B5 B9 B4 138.5(2) . . . .
B10 B5 B9 B8 101.5(2) . . . .
B10 B5 B9 B12 37.44(19) . . . .
B10 B6 B11 C2 -134.6(2) . . . .
B10 B6 B11 B7 -100.5(2) . . . .
B10 B6 B11 B12 -37.37(19) . . . .
B10 B9 B12 B7 101.1(2) . . . .
B10 B9 B12 B8 138.4(2) . . . .
B10 B9 B12 B11 37.50(19) . . . .
B10 B11 B12 B7 -137.9(2) . . . .
B10 B11 B12 B8 -101.1(2) . . . .
B10 B11 B12 B9 -37.55(19) . . . .
B11 C2 C3 C4 53.5(3) . . . .
B11 C2 B3 C1 -100.5(2) . . . .
B11 C2 B3 B4 -65.3(2) . . . .
B11 C2 B3 B7 36.6(2) . . . .
B11 C2 B3 B8 -2.8(3) . . . .
B11 C2 B6 C1 137.5(2) . . . .
B11 C2 B6 B5 102.6(2) . . . .
B11 C2 B6 B10 39.81(18) . . . .
B11 C2 B7 B3 -142.2(2) . . . .
B11 C2 B7 B8 -102.8(2) . . . .
B11 C2 B7 B12 -39.55(18) . . . .
B11 B6 B10 B5 137.6(2) . . . .
B11 B6 B10 B9 100.4(2) . . . .
B11 B6 B10 B12 37.35(19) . . . .
B11 B7 B8 B3 -101.0(2) . . . .
B11 B7 B8 B4 -63.0(3) . . . .
B11 B7 B8 B9 0.0(3) . . . .
B11 B7 B8 B12 37.15(19) . . . .
B11 B7 B12 B8 -138.7(2) . . . .
B11 B7 B12 B9 -101.2(2) . . . .
B11 B7 B12 B10 -37.67(19) . . . .
B11 B10 B12 B7 37.73(18) . . . .
B11 B10 B12 B8 100.8(2) . . . .
B11 B10 B12 B9 138.1(2) . . . .
B12 B7 B8 B3 -138.1(2) . . . .
B12 B7 B8 B4 -100.1(2) . . . .
B12 B7 B8 B9 -37.13(19) . . . .
B12 B7 B11 C2 134.8(2) . . . .
B12 B7 B11 B6 100.4(2) . . . .
B12 B7 B11 B10 37.67(19) . . . .
B12 B8 B9 B4 -138.2(2) . . . .
B12 B8 B9 B5 -101.1(2) . . . .
B12 B8 B9 B10 -37.45(19) . . . .
B12 B9 B10 B5 -138.3(2) . . . .
B12 B9 B10 B6 -100.9(2) . . . .
B12 B9 B10 B11 -37.27(18) . . . .
B12 B10 B11 C2 -98.8(2) . . . .
B12 B10 B11 B6 -138.1(2) . . . .
B12 B10 B11 B7 -37.55(19) . . . .
